data_7702346
loop_
_publ_author_name
'Mathieson, Trevor J.'
'Langdon, Alan G.'
'Milestone, Neil B.'
'Nicholson, Brian K.'

_publ_section_title
;
 Preparation and structural characterisation of isocyanide gold(I)
 nitrates, [Au(NO3)(CNR)] (R&#x2005;=&#x2005;Et, But or C6H3Me2-2,6); new
 auriophilic motifs&#x200A;&#x2020;
;
_journal_issue 2
_journal_name_full 'Journal of the Chemical Society, Dalton Transactions'
_journal_page_first 201
_journal_paper_doi 10.1039/a806399k
_journal_year 1999
_chemical_formula_moiety 'C3 H5 Au N2 O3'
_chemical_formula_sum 'C3 H5 Au N2 O3'
_chemical_formula_weight 314.06
_chemical_name_common 'ethylisonitrile gold nitrate'
_chemical_name_systematic
;
  nitrato(ethylisonitrile)gold(I)
;
_space_group_IT_number 14
_space_group_name_Hall '-P 2ybc'
_space_group_name_H-M_alt 'P 1 21/c 1'
_symmetry_cell_setting monoclinic
_symmetry_space_group_name_H-M 'P 1 21/c 1'
_atom_sites_solution_hydrogens geom
_atom_sites_solution_primary patterson
_atom_sites_solution_secondary difmap
_audit_creation_method SHELXL-97
_cell_angle_alpha 90.00
_cell_angle_beta 96.9870(10)
_cell_angle_gamma 90.00
_cell_formula_units_Z 8
_cell_length_a 8.10050(10)
_cell_length_b 7.86840(10)
_cell_length_c 20.3639(2)
_cell_measurement_reflns_used all
_cell_measurement_temperature 203(2)
_cell_measurement_theta_max 25
_cell_measurement_theta_min 2
_cell_volume 1288.31(3)
_computing_cell_refinement saint
_computing_data_collection smart
_computing_data_reduction saint
_computing_molecular_graphics PLUTO
_computing_publication_material SHELX
_computing_structure_refinement 'SHELXL-97 (Sheldrick, 1997)'
_computing_structure_solution 'SHELXS-97 (Sheldrick, 1990)'
_diffrn_ambient_temperature 203(2)
_diffrn_detector_area_resol_mean 0.75
_diffrn_measured_fraction_theta_full 0.924
_diffrn_measured_fraction_theta_max 0.924
_diffrn_measurement_device_type 'Siemens SMART CCD'
_diffrn_measurement_method 'omega scans'
_diffrn_radiation_monochromator graphite
_diffrn_radiation_source 'fine-focus sealed tube'
_diffrn_radiation_type MoK\a
_diffrn_radiation_wavelength 0.71073
_diffrn_reflns_av_R_equivalents 0.048
_diffrn_reflns_av_sigmaI/netI 0.0556
_diffrn_reflns_limit_h_max 9
_diffrn_reflns_limit_h_min -9
_diffrn_reflns_limit_k_max 9
_diffrn_reflns_limit_k_min 0
_diffrn_reflns_limit_l_max 24
_diffrn_reflns_limit_l_min 0
_diffrn_reflns_number 7434
_diffrn_reflns_theta_full 25.00
_diffrn_reflns_theta_max 25.00
_diffrn_reflns_theta_min 2.02
_diffrn_standards_decay_% 0
_diffrn_standards_interval_count n/a
_diffrn_standards_interval_time n/a
_diffrn_standards_number n/a
_exptl_absorpt_coefficient_mu 22.774
_exptl_absorpt_correction_T_max 0.041
_exptl_absorpt_correction_T_min 0.003
_exptl_absorpt_correction_type empirical
_exptl_crystal_colour colourless
_exptl_crystal_density_diffrn 3.238
_exptl_crystal_density_meas ?
_exptl_crystal_density_method 'not measured'
_exptl_crystal_description prism
_exptl_crystal_F_000 1120
_exptl_crystal_size_max 0.45
_exptl_crystal_size_mid 0.39
_exptl_crystal_size_min 0.29
_refine_diff_density_max 2.292
_refine_diff_density_min -3.563
_refine_diff_density_rms 0.337
_refine_ls_extinction_coef 0.0033(4)
_refine_ls_extinction_expression Fc^*^=kFc[1+0.001xFc^2^\l^3^/sin(2\q)]^-1/4^
_refine_ls_extinction_method SHELXL
_refine_ls_goodness_of_fit_ref 1.036
_refine_ls_hydrogen_treatment mixed
_refine_ls_matrix_type full
_refine_ls_number_parameters 166
_refine_ls_number_reflns 2267
_refine_ls_number_restraints 0
_refine_ls_restrained_S_all 1.036
_refine_ls_R_factor_all 0.0544
_refine_ls_R_factor_gt 0.0470
_refine_ls_shift/su_max 0.055
_refine_ls_shift/su_mean 0.005
_refine_ls_structure_factor_coef Fsqd
_refine_ls_weighting_details 'w=1/[\s^2^(Fo^2^)+(0.0882P)^2^+4.0112P] where P=(Fo^2^+2Fc^2^)/3'
_refine_ls_weighting_scheme calc
_refine_ls_wR_factor_gt 0.1323
_refine_ls_wR_factor_ref 0.1370
_reflns_number_gt 1917
_reflns_number_total 2267
_reflns_threshold_expression >2sigma(I)
_cod_data_source_file 806399k.txt
_cod_data_source_block tjm6
_cod_depositor_comments
;
The following automatic conversions were performed:

data item '_exptl_crystal_density_meas' value 'not measured' was
changed to '?' -- the value is perceived as not measured.

data item '_refine_ls_weighting_scheme' value 'calc
w=1/[\s^2^(Fo^2^)+(0.0882P)^2^+4.0112P] where P=(Fo^2^+2Fc^2^)/3' was
changed to 'calc'. A new data item '_refine_ls_weighting_details' was
created with the value set to
'w=1/[\s^2^(Fo^2^)+(0.0882P)^2^+4.0112P] where P=(Fo^2^+2Fc^2^)/3'.

Automatic conversion script
Id: cif_fix_values 6909 2019-04-08 15:41:33Z antanas 
;
_cod_original_sg_symbol_H-M P2(1)/n
_cod_database_code 7702346

loop_
_symmetry_equiv_pos_as_xyz
'x, y, z'
'-x, y+1/2, -z+1/2'
'-x, -y, -z'
'x, -y-1/2, z-1/2'

loop_
_atom_site_label
_atom_site_type_symbol
_atom_site_fract_x
_atom_site_fract_y
_atom_site_fract_z
_atom_site_U_iso_or_equiv
_atom_site_adp_type
_atom_site_occupancy
_atom_site_calc_flag
_atom_site_refinement_flags
Au1 Au 0.43637(6) 0.32962(7) 0.46249(2) 0.0418(3) Uani 1 d .
N11 N 0.3895(14) 0.0985(15) 0.5669(6) 0.047(3) Uani 1 d .
N12 N 0.3382(14) 0.4977(15) 0.3284(6) 0.045(3) Uani 1 d .
O11 O 0.5043(12) 0.2065(14) 0.5491(5) 0.052(3) Uani 1 d .
O12 O 0.2588(17) 0.0859(18) 0.5288(7) 0.085(4) Uani 1 d .
O13 O 0.4230(14) 0.0207(14) 0.6180(6) 0.064(3) Uani 1 d .
C11 C 0.3788(16) 0.4379(16) 0.3781(6) 0.041(3) Uani 1 d .
C12 C 0.289(2) 0.5753(19) 0.2639(7) 0.052(3) Uani 1 d .
H12A H 0.1787 0.6261 0.2635 0.062 Uiso 1 calc R
H12B H 0.2817 0.4867 0.2298 0.062 Uiso 1 calc R
C13 C 0.408(2) 0.7082(19) 0.2473(9) 0.060(4) Uani 1 d .
H13A H 0.4211 0.7928 0.2823 0.090 Uiso 1 calc R
H13B H 0.3651 0.7622 0.2059 0.090 Uiso 1 calc R
H13C H 0.5147 0.6565 0.2431 0.090 Uiso 1 calc R
Au2 Au 0.82399(6) 0.41177(7) 0.46868(3) 0.0494(3) Uani 1 d .
N21 N 0.8600(16) 0.573(2) 0.3457(8) 0.066(4) Uani 1 d .
N22 N 0.898(2) 0.149(2) 0.5778(11) 0.110(8) Uani 1 d .
O21 O 0.7674(13) 0.5820(14) 0.3939(7) 0.070(3) Uani 1 d .
O22 O 0.8435(19) 0.687(2) 0.3054(8) 0.104(5) Uani 1 d .
O23 O 0.9547(18) 0.459(2) 0.3452(8) 0.101(5) Uani 1 d .
C21 C 0.8707(18) 0.245(2) 0.5384(9) 0.064(5) Uani 1 d .
C22 C 0.957(3) -0.049(4) 0.6155(14) 0.123(11) Uani 1 d .
H22A H 0.9195 -0.1495 0.5894 0.148 Uiso 1 calc R
H22B H 1.0745 -0.0574 0.6338 0.148 Uiso 1 calc R
C23 C 0.860(2) 0.000(5) 0.6561(12) 0.131(12) Uani 1 d .
H23A H 0.8100 -0.0977 0.6748 0.196 Uiso 1 calc R
H23B H 0.7733 0.0712 0.6333 0.196 Uiso 1 calc R
H23C H 0.9223 0.0652 0.6913 0.196 Uiso 1 calc R

loop_
_atom_site_aniso_label
_atom_site_aniso_U_11
_atom_site_aniso_U_22
_atom_site_aniso_U_33
_atom_site_aniso_U_23
_atom_site_aniso_U_13
_atom_site_aniso_U_12
Au1 0.0436(4) 0.0430(4) 0.0384(4) 0.0002(2) 0.0034(2) -0.0048(2)
N11 0.051(7) 0.055(7) 0.034(6) 0.008(5) 0.003(5) -0.005(5)
N12 0.049(6) 0.049(6) 0.034(6) 0.000(6) -0.001(5) -0.001(5)
O11 0.042(5) 0.067(6) 0.046(6) 0.025(5) -0.003(4) -0.013(5)
O12 0.077(9) 0.092(10) 0.077(9) 0.024(7) -0.023(7) -0.037(7)
O13 0.072(7) 0.067(7) 0.054(7) 0.026(6) 0.011(5) 0.005(6)
C11 0.049(7) 0.043(7) 0.030(7) 0.011(6) 0.002(5) -0.010(6)
C12 0.064(9) 0.053(8) 0.038(8) 0.002(7) 0.007(6) -0.006(7)
C13 0.073(10) 0.046(8) 0.062(10) 0.010(7) 0.011(8) -0.007(7)
Au2 0.0401(4) 0.0430(4) 0.0658(5) 0.0008(3) 0.0087(3) 0.0004(2)
N21 0.044(8) 0.076(9) 0.077(10) 0.018(8) 0.007(7) 0.001(7)
N22 0.098(13) 0.099(12) 0.112(15) 0.071(12) -0.065(12) -0.050(11)
O21 0.047(6) 0.060(6) 0.108(10) 0.027(6) 0.023(6) 0.015(5)
O22 0.093(11) 0.138(15) 0.080(10) 0.028(10) 0.011(8) -0.015(10)
O23 0.076(9) 0.142(14) 0.090(11) 0.019(10) 0.035(8) 0.033(10)
C21 0.039(8) 0.068(10) 0.082(13) 0.005(10) -0.013(7) -0.019(8)
C22 0.055(12) 0.18(3) 0.13(2) -0.11(2) 0.004(12) -0.004(14)
C23 0.047(11) 0.25(4) 0.092(17) -0.09(2) -0.005(10) -0.004(16)

loop_
_atom_type_symbol
_atom_type_description
_atom_type_scat_dispersion_real
_atom_type_scat_dispersion_imag
_atom_type_scat_source
C C 0.0033 0.0016 'International Tables Vol C Tables 4.2.6.8 and 6.1.1.4'
H H 0.0000 0.0000 'International Tables Vol C Tables 4.2.6.8 and 6.1.1.4'
N N 0.0061 0.0033 'International Tables Vol C Tables 4.2.6.8 and 6.1.1.4'
O O 0.0106 0.0060 'International Tables Vol C Tables 4.2.6.8 and 6.1.1.4'
Au Au -2.0133 8.8022 'International Tables Vol C Tables 4.2.6.8 and 6.1.1.4'

loop_
_geom_angle_atom_site_label_1
_geom_angle_atom_site_label_2
_geom_angle_atom_site_label_3
_geom_angle
_geom_angle_site_symmetry_1
_geom_angle_site_symmetry_3
C11 Au1 O11 177.0(5) . .
C11 Au1 Au2 94.4(4) . .
O11 Au1 Au2 84.3(3) . .
C11 Au1 Au1 94.9(4) . 3_666
O11 Au1 Au1 87.0(3) . 3_666
Au2 Au1 Au1 63.424(19) . 3_666
C11 Au1 Au2 90.5(4) . 3_666
O11 Au1 Au2 92.5(3) . 3_666
Au2 Au1 Au2 121.699(18) . 3_666
Au1 Au1 Au2 58.275(18) 3_666 3_666
O13 N11 O12 125.8(12) . .
O13 N11 O11 117.6(11) . .
O12 N11 O11 116.6(11) . .
C11 N12 C12 178.9(14) . .
N11 O11 Au1 114.5(7) . .
N12 C11 Au1 176.9(12) . .
N12 C12 C13 112.7(12) . .
C21 Au2 O21 177.8(5) . .
C21 Au2 Au1 89.7(4) . .
O21 Au2 Au1 88.4(3) . .
C21 Au2 Au2 85.4(4) . 3_766
O21 Au2 Au2 96.8(3) . 3_766
Au1 Au2 Au2 154.61(3) . 3_766
C21 Au2 Au1 100.5(6) . 3_666
O21 Au2 Au1 79.5(3) . 3_666
Au1 Au2 Au1 58.301(18) . 3_666
Au2 Au2 Au1 98.13(2) 3_766 3_666
O23 N21 O22 125.1(17) . .
O23 N21 O21 118.6(15) . .
O22 N21 O21 116.3(15) . .
C21 N22 C22 159(3) . .
N21 O21 Au2 115.4(9) . .
N22 C21 Au2 179(2) . .
C23 C22 N22 82(3) . .

loop_
_geom_bond_atom_site_label_1
_geom_bond_atom_site_label_2
_geom_bond_distance
_geom_bond_site_symmetry_2
Au1 C11 1.924(12) .
Au1 O11 2.028(9) .
Au1 Au2 3.1932(7) .
Au1 Au1 3.1941(10) 3_666
Au1 Au2 3.3574(7) 3_666
N11 O13 1.208(15) .
N11 O12 1.239(16) .
N11 O11 1.343(15) .
N12 C11 1.129(16) .
N12 C12 1.459(18) .
C12 C13 1.49(2) .
Au2 C21 1.937(19) .
Au2 O21 2.038(12) .
Au2 Au2 3.2865(11) 3_766
Au2 Au1 3.3575(7) 3_666
N21 O23 1.18(2) .
N21 O22 1.212(19) .
N21 O21 1.31(2) .
N22 C21 1.11(2) .
N22 C22 1.78(4) .
C22 C23 1.27(3) .
